data_1545987
loop_
_publ_author_name
'Bertini, Federica'
'Glatz, Mathias'
'Gorgas, Nikolaus'
'Stoeger, Berthold'
'Peruzzini, Maurizio'
'Veiros, Luis Filipe F.'
'Kirchner, Karl'
'Gonsalvi, Luca'

_publ_section_title
;
 Carbon Dioxide Hydrogenation Catalysed by Well-defined Mn(I) PNP Pincer
 Hydride Complexes
;
_journal_name_full 'Chem. Sci.'
_journal_paper_doi 10.1039/C7SC00209B
_journal_year 2017
_chemical_formula_sum 'C59 H39 Br4 N7 Zn'
_chemical_formula_weight 1230.98
_chemical_name_systematic
; 
? 
;
_space_group_IT_number 15
_symmetry_cell_setting monoclinic
_symmetry_space_group_name_Hall '-C 2yc'
_symmetry_space_group_name_H-M 'C 1 2/c 1'
_atom_sites_solution_hydrogens geom
_atom_sites_solution_primary direct
_atom_sites_solution_secondary difmap
_audit_block_doi 10.5517/cc536xc
_audit_creation_method SHELXL
_audit_update_record
;
2000-11-05 deposited with the CCDC.
2017-05-03 downloaded from the CCDC.
;
_cell_angle_alpha 90.000(10)
_cell_angle_beta 120.09(2)
_cell_angle_gamma 90.00(2)
_cell_formula_units_Z 4
_cell_length_a 25.037(9)
_cell_length_b 9.5860(10)
_cell_length_c 24.537(6)
_cell_measurement_temperature 293(2)
_cell_volume 5095(3)
_computing_structure_refinement 'SHELXL-93 (Sheldrick, 1993)'
_computing_structure_solution 'SHELXS-86 (Sheldrick, 1990)'
_diffrn_ambient_temperature 293(2)
_diffrn_measurement_device 'Nonius CAD4'
_diffrn_radiation_monochromator graphite
_diffrn_radiation_source 'fine-focus sealed tube'
_diffrn_radiation_type MoK\a
_diffrn_radiation_wavelength 0.71070
_diffrn_reflns_av_R_equivalents 0.0000
_diffrn_reflns_av_sigmaI/netI 0.1114
_diffrn_reflns_limit_h_max 25
_diffrn_reflns_limit_h_min -29
_diffrn_reflns_limit_k_max 11
_diffrn_reflns_limit_k_min 0
_diffrn_reflns_limit_l_max 29
_diffrn_reflns_limit_l_min 0
_diffrn_reflns_number 3443
_diffrn_reflns_theta_max 24.98
_diffrn_reflns_theta_min 1.88
_exptl_absorpt_coefficient_mu 3.666
_exptl_absorpt_correction_type 'empirical - DIFABS'
_exptl_crystal_density_diffrn 1.605
_exptl_crystal_F_000 2448
_refine_diff_density_max 0.536
_refine_diff_density_min -0.469
_refine_diff_density_rms 0.118
_refine_ls_extinction_method none
_refine_ls_goodness_of_fit_all 0.953
_refine_ls_goodness_of_fit_obs 1.151
_refine_ls_matrix_type full
_refine_ls_number_parameters 299
_refine_ls_number_reflns 3443
_refine_ls_number_restraints 0
_refine_ls_restrained_S_all 0.953
_refine_ls_restrained_S_obs 1.151
_refine_ls_R_factor_all 0.1750
_refine_ls_R_factor_obs 0.0920
_refine_ls_shift/esd_max -0.160
_refine_ls_shift/esd_mean 0.035
_refine_ls_structure_factor_coef Fsqd
_refine_ls_weighting_details 'w=1/[\s^2^(Fo^2^)+(0.1000P)^2^+0.0000P] where P=(Fo^2^+2Fc^2^)/3'
_refine_ls_weighting_scheme calc
_refine_ls_wR_factor_all 0.2424
_refine_ls_wR_factor_obs 0.1958
_reflns_number_observed 1646
_reflns_number_total 3443
_reflns_observed_criterion >2sigma(I)
_cod_data_source_file c7sc00209b2.cif
_cod_data_source_block Compound-2
_cod_depositor_comments
;
The following automatic conversions were performed:

'_refine_ls_weighting_scheme' value 'calc
w=1/[\s^2^(Fo^2^)+(0.1000P)^2^+0.0000P] where P=(Fo^2^+2Fc^2^)/3' was
changed to 'calc'. A new data item '_refine_ls_weighting_details' was
created with the value set to
'w=1/[\s^2^(Fo^2^)+(0.1000P)^2^+0.0000P] where P=(Fo^2^+2Fc^2^)/3'.

Automatic conversion script
Id: cif_fix_values 4973 2017-02-22 13:04:09Z antanas 
;
_cod_original_cell_volume 5095.4(23)
_cod_original_sg_symbol_H-M C2/c
_cod_database_code 1545987

loop_
_symmetry_equiv_pos_as_xyz
'x, y, z'
'x, -y, z+1/2'
'x+1/2, y+1/2, z'
'x+1/2, -y+1/2, z+1/2'
'-x, -y, -z'
'-x, y, -z-1/2'
'-x+1/2, -y+1/2, -z'
'-x+1/2, y+1/2, -z-1/2'

loop_
_atom_site_aniso_label
_atom_site_aniso_U_11
_atom_site_aniso_U_22
_atom_site_aniso_U_33
_atom_site_aniso_U_23
_atom_site_aniso_U_13
_atom_site_aniso_U_12
N1 0.039(9) 0.038(7) 0.039(7) 0.004(6) 0.017(6) -0.004(6)
N2 0.033(8) 0.043(7) 0.039(7) 0.005(6) 0.021(6) 0.004(6)
C3 0.043(10) 0.037(8) 0.049(9) 0.003(8) 0.029(8) 0.010(8)
C4 0.026(9) 0.032(7) 0.035(7) -0.008(6) 0.013(7) -0.006(7)
C5 0.028(9) 0.025(7) 0.054(9) -0.017(7) 0.020(8) -0.003(7)
C6 0.038(10) 0.032(8) 0.049(9) -0.003(7) 0.018(8) -0.017(7)
C7 0.043(11) 0.029(8) 0.054(10) -0.007(7) 0.008(8) -0.012(8)
C8 0.024(9) 0.049(9) 0.032(7) 0.000(7) 0.013(7) 0.011(7)
C9 0.011(8) 0.045(9) 0.055(9) 0.008(7) 0.018(7) 0.003(7)
C10 0.038(10) 0.048(9) 0.061(10) 0.003(8) 0.037(9) -0.016(9)
C11 0.049(12) 0.059(10) 0.052(10) 0.016(9) 0.031(9) 0.013(10)
C12 0.025(10) 0.031(8) 0.053(9) 0.012(7) 0.015(8) 0.001(7)
C13 0.045(11) 0.035(8) 0.064(10) -0.002(8) 0.039(9) 0.007(8)
C14 0.033(11) 0.054(10) 0.054(10) 0.014(8) 0.012(8) 0.021(9)
C15 0.009(8) 0.073(11) 0.047(9) 0.000(9) 0.003(7) -0.002(9)
C16 0.067(14) 0.058(11) 0.045(9) -0.008(8) 0.030(10) -0.042(10)
C17 0.072(13) 0.040(9) 0.040(9) -0.018(8) 0.020(9) -0.007(9)
C18 0.047(12) 0.063(11) 0.055(11) -0.008(9) 0.017(9) 0.011(9)
Br19 0.073(2) 0.122(2) 0.0542(11) -0.0353(12) 0.0230(11) -0.0355(14)
C20 0.029(10) 0.041(9) 0.052(9) -0.001(7) 0.024(8) -0.009(8)
C21 0.059(13) 0.046(9) 0.076(12) 0.000(9) 0.043(11) 0.006(9)
C22 0.061(12) 0.030(8) 0.043(9) 0.004(7) 0.019(8) 0.010(8)
C23 0.030(10) 0.038(9) 0.059(10) 0.000(7) 0.013(8) -0.001(8)
C24 0.050(12) 0.057(11) 0.063(11) 0.008(9) 0.035(10) 0.022(9)
C25 0.039(11) 0.039(9) 0.058(10) 0.013(8) 0.024(9) 0.011(8)
Br26 0.081(2) 0.0555(11) 0.0875(14) 0.0141(10) 0.0484(13) -0.0143(11)
Zn27 0.067(2) 0.0411(15) 0.0423(14) -0.0060(12) 0.0257(15) -0.0159(15)
N3 0.060(11) 0.039(8) 0.085(11) 0.004(8) 0.032(9) -0.010(8)
C28 0.083(17) 0.043(10) 0.096(15) 0.015(10) 0.049(13) 0.014(11)
C29 0.047(15) 0.056(12) 0.134(19) 0.042(12) 0.039(14) 0.016(11)
C30 0.035(14) 0.107(18) 0.136(21) 0.006(16) 0.038(14) 0.032(14)
C31 0.055(16) 0.122(20) 0.121(19) 0.041(16) 0.057(15) 0.015(15)
C32 0.099(20) 0.043(10) 0.148(21) 0.014(12) 0.088(18) 0.004(12)
N4 0.087(20) 0.054(13) 0.091(16) 0.000 0.057(16) 0.000
C33 0.092(20) 0.080(15) 0.164(24) -0.007(16) 0.105(19) -0.005(14)
C34 0.050(16) 0.101(18) 0.081(15) -0.009(14) 0.017(13) 0.034(14)
C35 0.080(30) 0.061(21) 0.116(28) 0.000 0.003(25) 0.000

loop_
_atom_site_label
_atom_site_type_symbol
_atom_site_fract_x
_atom_site_fract_y
_atom_site_fract_z
_atom_site_U_iso_or_equiv
_atom_site_thermal_displace_type
_atom_site_occupancy
_atom_site_calc_flag
_atom_site_refinement_flags
N1 N 0.2022(5) 1.5708(12) -0.0416(5) 0.040(3) Uani 1 d .
N2 N 0.2619(5) 1.6831(12) 0.0849(5) 0.037(3) Uani 1 d .
C3 C 0.2969(7) 1.7490(14) 0.1427(7) 0.040(4) Uani 1 d .
C4 C 0.1717(6) 1.6244(13) -0.1504(6) 0.032(3) Uani 1 d .
C5 C 0.1691(6) 1.5425(13) -0.1047(7) 0.036(4) Uani 1 d .
C6 C 0.1352(7) 1.4166(13) -0.1163(7) 0.041(4) Uani 1 d .
H6 H 0.1108(7) 1.3746(13) -0.1553(7) 0.050 Uiso 1 calc R
C7 C 0.1448(7) 1.3701(14) -0.0613(7) 0.049(4) Uani 1 d .
H7 H 0.1277(7) 1.2902(14) -0.0547(7) 0.059 Uiso 1 calc R
C8 C 0.1874(6) 1.4678(15) -0.0126(6) 0.035(4) Uani 1 d .
C9 C 0.2059(6) 1.4604(15) 0.0530(7) 0.037(4) Uani 1 d .
C10 C 0.2432(7) 1.5609(16) 0.0981(7) 0.043(4) Uani 1 d .
C11 C 0.2642(7) 1.5523(17) 0.1636(7) 0.051(4) Uani 1 d .
H11 H 0.2566(7) 1.4793(17) 0.1838(7) 0.061 Uiso 1 calc R
C12 C 0.2979(7) 1.6709(14) 0.1920(7) 0.039(4) Uani 1 d .
H12 H 0.3172(7) 1.6944(14) 0.2345(7) 0.047 Uiso 1 calc R
C13 C 0.1319(4) 1.5731(10) -0.2189(3) 0.043(4) Uani 1 d G
C14 C 0.0712(4) 1.6181(9) -0.2554(4) 0.051(4) Uani 1 d G
H14 H 0.0548(6) 1.6810(13) -0.2389(6) 0.062 Uiso 1 calc R
C15 C 0.0350(3) 1.5689(11) -0.3166(4) 0.048(4) Uani 1 d G
H15 H -0.0056(4) 1.5990(16) -0.3410(6) 0.058 Uiso 1 calc R
C16 C 0.0596(5) 1.4749(11) -0.3413(3) 0.056(5) Uani 1 d G
C17 C 0.1203(5) 1.4299(9) -0.3048(4) 0.054(5) Uani 1 d G
H17 H 0.1367(7) 1.3670(13) -0.3214(6) 0.065 Uiso 1 calc R
C18 C 0.1564(4) 1.4790(10) -0.2437(4) 0.059(5) Uani 1 d G
H18 H 0.1970(4) 1.4489(15) -0.2193(6) 0.071 Uiso 1 calc R
Br19 Br 0.01144(10) 1.4079(2) -0.42338(9) 0.0867(8) Uani 1 d .
C20 C 0.1876(5) 1.3304(8) 0.0737(4) 0.039(4) Uani 1 d G
C21 C 0.2109(4) 1.1997(10) 0.0722(5) 0.056(5) Uani 1 d G
H21 H 0.2375(6) 1.1900(15) 0.0562(7) 0.068 Uiso 1 calc R
C22 C 0.1946(5) 1.0836(8) 0.0945(5) 0.048(4) Uani 1 d G
H22 H 0.2102(7) 0.9962(9) 0.0935(7) 0.057 Uiso 1 calc R
C23 C 0.1549(5) 1.0981(8) 0.1184(4) 0.046(4) Uani 1 d G
C24 C 0.1316(4) 1.2287(10) 0.1200(5) 0.054(5) Uani 1 d G
H24 H 0.1051(6) 1.2384(14) 0.1359(7) 0.065 Uiso 1 calc R
C25 C 0.1480(4) 1.3449(8) 0.0976(5) 0.045(4) Uani 1 d G
H25 H 0.1324(6) 1.4323(9) 0.0987(7) 0.055 Uiso 1 calc R
Br26 Br 0.14002(10) 0.9413(2) 0.15451(9) 0.0718(7) Uani 1 d .
Zn27 Zn 0.2500 1.7500 0.0000 0.0509(8) Uani 1 d S
N3 N 0.1476(7) 1.8502(13) -0.0292(7) 0.063(4) Uani 1 d .
C28 C 0.1267(10) 1.9580(17) -0.0656(9) 0.072(6) Uani 1 d .
H28 H 0.1514(10) 1.9951(17) -0.0804(9) 0.086 Uiso 1 calc R
C29 C 0.0719(9) 2.0216(19) -0.0841(10) 0.082(7) Uani 1 d .
H29 H 0.0605(9) 2.1025(19) -0.1083(10) 0.098 Uiso 1 calc R
C30 C 0.0347(10) 1.9625(25) -0.0660(11) 0.095(7) Uani 1 d .
H30 H -0.0042(10) 2.0003(25) -0.0792(11) 0.114 Uiso 1 calc R
C31 C 0.0540(10) 1.8445(25) -0.0273(10) 0.093(7) Uani 1 d .
H31 H 0.0292(10) 1.8033(25) -0.0136(10) 0.112 Uiso 1 calc R
C32 C 0.1108(11) 1.7923(19) -0.0106(11) 0.085(7) Uani 1 d .
H32 H 0.1246(11) 1.7133(19) 0.0148(11) 0.103 Uiso 1 calc R
N4 N 0.0000 0.0737(21) 0.2500 0.072(6) Uani 1 d S
C33 C 0.0458(10) 0.0013(24) 0.2513(11) 0.094(8) Uani 1 d .
H33 H 0.0785(10) 0.0491(24) 0.2520(11) 0.113 Uiso 1 calc R
C34 C 0.0466(9) -0.1397(25) 0.2518(9) 0.084(7) Uani 1 d .
H34 H 0.0798(9) -0.1867(25) 0.2533(9) 0.101 Uiso 1 calc R
C35 C 0.0000 -0.2131(34) 0.2500 0.106(13) Uani 1 d S
H35 H 0.0000 -0.3101(34) 0.2500 0.127 Uiso 1 calc SR

loop_
_atom_type_symbol
_atom_type_description
_atom_type_scat_dispersion_real
_atom_type_scat_dispersion_imag
_atom_type_scat_source
C C 0.0033 0.0016 'International Tables Vol C Tables 4.2.6.8 and 6.1.1.4'
H H 0.0000 0.0000 'International Tables Vol C Tables 4.2.6.8 and 6.1.1.4'
N N 0.0061 0.0033 'International Tables Vol C Tables 4.2.6.8 and 6.1.1.4'
Zn Zn 0.2839 1.4301 'International Tables Vol C Tables 4.2.6.8 and 6.1.1.4'
Br Br -0.2901 2.4595 'International Tables Vol C Tables 4.2.6.8 and 6.1.1.4'

loop_
_geom_angle_atom_site_label_1
_geom_angle_atom_site_label_2
_geom_angle_atom_site_label_3
_geom_angle
_geom_angle_site_symmetry_1
_geom_angle_site_symmetry_3
C5 N1 C8 106.0(11) . .
C5 N1 Zn27 127.0(9) . .
C8 N1 Zn27 126.0(9) . .
C10 N2 C3 105.4(11) . .
C10 N2 Zn27 128.2(10) . .
C3 N2 Zn27 126.1(9) . .
N2 C3 C4 123.5(12) . 7_585
N2 C3 C12 111.4(13) . .
C4 C3 C12 125.1(13) 7_585 .
C3 C4 C5 128.8(12) 7_585 .
C3 C4 C13 115.6(11) 7_585 .
C5 C4 C13 115.5(11) . .
N1 C5 C4 123.5(12) . .
N1 C5 C6 111.0(13) . .
C4 C5 C6 125.5(13) . .
C7 C6 C5 107.3(13) . .
C6 C7 C8 107.5(13) . .
N1 C8 C9 126.7(13) . .
N1 C8 C7 108.2(12) . .
C9 C8 C7 124.9(13) . .
C10 C9 C8 124.0(13) . .
C10 C9 C20 119.8(12) . .
C8 C9 C20 116.0(12) . .
N2 C10 C9 125.1(13) . .
N2 C10 C11 110.1(14) . .
C9 C10 C11 124.8(13) . .
C12 C11 C10 108.0(14) . .
C11 C12 C3 105.1(14) . .
C14 C13 C18 120.0 . .
C14 C13 C4 120.2(8) . .
C18 C13 C4 119.8(8) . .
C15 C14 C13 120.0 . .
C14 C15 C16 120.0 . .
C17 C16 C15 120.0 . .
C17 C16 Br19 119.6(7) . .
C15 C16 Br19 120.4(7) . .
C16 C17 C18 120.0 . .
C17 C18 C13 120.0 . .
C21 C20 C25 120.0 . .
C21 C20 C9 122.4(8) . .
C25 C20 C9 117.5(8) . .
C22 C21 C20 120.0 . .
C21 C22 C23 120.0 . .
C24 C23 C22 120.0 . .
C24 C23 Br26 121.6(6) . .
C22 C23 Br26 118.2(6) . .
C23 C24 C25 120.0 . .
C24 C25 C20 120.0 . .
N1 Zn27 N1 179.998(2) . 7_585
N1 Zn27 N2 90.3(4) . 7_585
N1 Zn27 N2 89.7(4) 7_585 7_585
N1 Zn27 N2 89.7(4) . .
N1 Zn27 N2 90.3(4) 7_585 .
N2 Zn27 N2 180.000(1) 7_585 .
N1 Zn27 N3 94.6(4) . 7_585
N1 Zn27 N3 85.4(4) 7_585 7_585
N2 Zn27 N3 91.0(5) 7_585 7_585
N2 Zn27 N3 89.0(5) . 7_585
N1 Zn27 N3 85.4(4) . .
N1 Zn27 N3 94.6(4) 7_585 .
N2 Zn27 N3 89.0(5) 7_585 .
N2 Zn27 N3 91.0(5) . .
N3 Zn27 N3 179.999(1) 7_585 .
C28 N3 C32 117.3(18) . .
C28 N3 Zn27 120.6(13) . .
C32 N3 Zn27 122.0(13) . .
N3 C28 C29 125.5(19) . .
C30 C29 C28 117.0(18) . .
C29 C30 C31 120.3(19) . .
C32 C31 C30 117.1(19) . .
N3 C32 C31 122.6(19) . .
C33 N4 C33 117.0(24) . 6_556
N4 C33 C34 122.0(21) . .
C35 C34 C33 121.0(24) . .
C34 C35 C34 116.9(31) . 6_556

loop_
_geom_bond_atom_site_label_1
_geom_bond_atom_site_label_2
_geom_bond_distance
_geom_bond_site_symmetry_2
N1 C5 1.37(2) .
N1 C8 1.37(2) .
N1 Zn27 2.049(11) .
N2 C10 1.36(2) .
N2 C3 1.39(2) .
N2 Zn27 2.054(10) .
C3 C4 1.41(2) 7_585
C3 C12 1.41(2) .
C4 C3 1.41(2) 7_585
C4 C5 1.40(2) .
C4 C13 1.545(14) .
C5 C6 1.42(2) .
C6 C7 1.32(2) .
C7 C8 1.47(2) .
C8 C9 1.44(2) .
C9 C10 1.41(2) .
C9 C20 1.501(15) .
C10 C11 1.42(2) .
C11 C12 1.38(2) .
C13 C14 1.39 .
C13 C18 1.39 .
C14 C15 1.39 .
C15 C16 1.39 .
C16 C17 1.39 .
C16 Br19 1.867(7) .
C17 C18 1.39 .
C20 C21 1.39 .
C20 C25 1.39 .
C21 C22 1.39 .
C22 C23 1.39 .
C23 C24 1.39 .
C23 Br26 1.875(7) .
C24 C25 1.39 .
Zn27 N1 2.049(11) 7_585
Zn27 N2 2.054(10) 7_585
Zn27 N3 2.483(15) 7_585
Zn27 N3 2.483(15) .
N3 C28 1.29(2) .
N3 C32 1.34(2) .
C28 C29 1.36(2) .
C29 C30 1.34(2) .
C30 C31 1.40(3) .
C31 C32 1.36(2) .
N4 C33 1.33(2) .
N4 C33 1.33(2) 6_556
C33 C34 1.35(3) .
C34 C35 1.34(2) .
C35 C34 1.34(2) 6_556
